data_1521334
loop_
_publ_author_name
'Monteverde, F.'
'Celotti, G.'

_publ_section_title
;
 Structural data from X-ray powder diffraction of a new phase formed in
 the Si3 N4 - La2 O3 - Y2 O3 system after oxidation in air
;
_journal_name_full 'Journal of the European Ceramic Society'
_journal_page_first 2021
_journal_page_last 2026
_journal_volume 19
_journal_year 1999
_chemical_formula_sum 'La0.665 O7 Si2 Y1.335'
_chemical_name_systematic '(Y1.335 La0.665) Si2 O7'
_space_group_IT_number 14
_symmetry_space_group_name_Hall '-P 2ybc'
_symmetry_space_group_name_H-M 'P 1 21/c 1'
_cell_angle_alpha 90
_cell_angle_beta 111.79
_cell_angle_gamma 90
_cell_formula_units_Z 4
_cell_length_a 5.375
_cell_length_b 8.569
_cell_length_c 13.863
_cell_volume 592.886
_citation_journal_id_ASTM JECSER
_cod_data_source_file Monteverde_JECSER_1999_113.cif
_cod_data_source_block La0.665O7Si2Y1.335
_cod_original_cell_volume 592.8863
_cod_database_code 1521334

loop_
_symmetry_equiv_pos_as_xyz
x,y,z
-x,y+1/2,-z+1/2
-x,-y,-z
x,-y-1/2,z-1/2

loop_
_atom_site_label
_atom_site_type_symbol
_atom_site_fract_x
_atom_site_fract_y
_atom_site_fract_z
_atom_site_occupancy
_atom_site_U_iso_or_equiv
O6 O-2 0.249 0.444 0.241 1 0.0
O1 O-2 0.857 0.454 0.084 1 0.0
O7 O-2 0.035 0.68 0.169 1 0.0
Y2 Y+3 0.8249 0.6019 0.588 1 0.0
Si2 Si+4 0.94 0.498 0.182 1 0.0
Y1 Y+3 0.5164 0.8065 0.7714 0.335 0.0
O2 O-2 0.007 0.16 0.028 1 0.0
La1 La+3 0.5164 0.8065 0.7714 0.665 0.0
O4 O-2 0.565 0.263 0.904 1 0.0
O5 O-2 0.767 0.497 0.257 1 0.0
O3 O-2 0.621 0.134 0.07 1 0.0
Si1 Si+4 0.726 0.266 0.028 1 0.0
